data_4086724
loop_
_publ_author_name
'Gomez-Lopez, Jessica L.'
'Ch\'avez, Daniel'
'Parra-Hake, Miguel'
'Royappa, Arun T.'
'Rheingold, Arnold L.'
'Grotjahn, Douglas B.'
'Miranda-Soto, Valent\'in'

_publ_section_title
;
 Synthesis and Reactivity of Bis(protic N-heterocyclic
 carbene)iridium(III) Complexes
;
_journal_issue 18
_journal_name_full Organometallics
_journal_page_first 3148
_journal_paper_doi 10.1021/acs.organomet.6b00501
_journal_volume 35
_journal_year 2016
_chemical_formula_moiety
;
2(C12.5 H20.5 Ir0.5 N2 O0.5), 2(C2 H3 O2), 0.5(C H2 Cl2), C2 H4 O0.5
;
_chemical_formula_sum 'C31.5 H52 Cl Ir N4 O5.5'
_chemical_formula_weight 802.42
_space_group_crystal_system orthorhombic
_space_group_IT_number 62
_space_group_name_Hall '-P 2ac 2n'
_space_group_name_H-M_alt 'P n m a'
_symmetry_space_group_name_Hall '-P 2ac 2n'
_symmetry_space_group_name_H-M 'P n m a'
_atom_sites_solution_hydrogens mixed
_audit_creation_date 2015-07-13
_audit_creation_method
;
Olex2 1.2
(compiled 2015.01.26 svn.r3150 for OlexSys, GUI svn.r4998)
;
_cell_angle_alpha 90
_cell_angle_beta 90
_cell_angle_gamma 90
_cell_formula_units_Z 8
_cell_length_a 24.5759(11)
_cell_length_b 16.1186(8)
_cell_length_c 19.5992(9)
_cell_measurement_reflns_used 9998
_cell_measurement_temperature 100(2)
_cell_measurement_theta_max 26.35
_cell_measurement_theta_min 2.24
_cell_volume 7763.8(6)
_computing_molecular_graphics 'Olex2 (Dolomanov et al., 2009)'
_computing_publication_material 'Olex2 (Dolomanov et al., 2009)'
_computing_structure_refinement 'XL (Sheldrick, 2008)'
_diffrn_ambient_temperature 100.0
_diffrn_detector 'Bruker APEX-II CCD'
_diffrn_detector_area_resol_mean 7.9
_diffrn_detector_type 'CCD Area Detector'
_diffrn_measured_fraction_theta_full 0.999
_diffrn_measured_fraction_theta_max 0.998
_diffrn_measurement_device 'Kappa Four-Circle Diffractometer'
_diffrn_measurement_device_type 'Bruker APEX-II CCD'
_diffrn_measurement_method '\f and \w scans'
_diffrn_radiation_monochromator 'Double Bounce Multilayer Mirrors'
_diffrn_radiation_probe x-ray
_diffrn_radiation_type MoK\a
_diffrn_radiation_wavelength 0.71073
_diffrn_reflns_av_R_equivalents 0.0600
_diffrn_reflns_av_unetI/netI 0.0646
_diffrn_reflns_Laue_measured_fraction_full 0.999
_diffrn_reflns_Laue_measured_fraction_max 0.998
_diffrn_reflns_limit_h_max 27
_diffrn_reflns_limit_h_min -30
_diffrn_reflns_limit_k_max 19
_diffrn_reflns_limit_k_min -20
_diffrn_reflns_limit_l_max 13
_diffrn_reflns_limit_l_min -24
_diffrn_reflns_number 32687
_diffrn_reflns_point_group_measured_fraction_full 0.999
_diffrn_reflns_point_group_measured_fraction_max 0.998
_diffrn_reflns_theta_full 26.000
_diffrn_reflns_theta_max 26.415
_diffrn_reflns_theta_min 1.657
_diffrn_source 'Micro Focus Rotating Anode'
_diffrn_source_type 'Bruker TXS'
_diffrn_standards_number 0
_exptl_absorpt_coefficient_mu 3.548
_exptl_absorpt_correction_type none
_exptl_crystal_colour colourless
_exptl_crystal_density_diffrn 1.373
_exptl_crystal_description block
_exptl_crystal_F_000 3256
_exptl_crystal_size_max 0.3
_exptl_crystal_size_mid 0.28
_exptl_crystal_size_min 0.24
_refine_diff_density_max 1.366
_refine_diff_density_min -1.507
_refine_diff_density_rms 0.130
_refine_ls_extinction_method none
_refine_ls_goodness_of_fit_ref 1.013
_refine_ls_hydrogen_treatment mixed
_refine_ls_matrix_type full
_refine_ls_number_parameters 439
_refine_ls_number_reflns 8258
_refine_ls_number_restraints 0
_refine_ls_restrained_S_all 1.013
_refine_ls_R_factor_all 0.0637
_refine_ls_R_factor_gt 0.0374
_refine_ls_shift/su_max 0.003
_refine_ls_shift/su_mean 0.000
_refine_ls_structure_factor_coef Fsqd
_refine_ls_weighting_details 'w=1/[\s^2^(Fo^2^)+(0.0289P)^2^+15.5944P] where P=(Fo^2^+2Fc^2^)/3'
_refine_ls_weighting_scheme calc
_refine_ls_wR_factor_gt 0.0792
_refine_ls_wR_factor_ref 0.0906
_reflns_Friedel_coverage 0.000
_reflns_number_gt 6113
_reflns_number_total 8258
_reflns_threshold_expression 'I > 2\s(I)'
_cod_data_source_file om6b00501_si_002.cif
_cod_data_source_block grot486_a_sq
_cod_depositor_comments
;
The following automatic conversions were performed:

'_diffrn_radiation_probe' value 'X-ray' changed to 'x-ray' according
to
/usr/data/users/saulius/crontab/automatic-downloads/current/ACS/lib/dictionaries/cif_core.dic
dictionary named 'cif_core.dic' version 2.4.2 from 2011-04-26.

Automatic conversion script
Id: cif_fix_values 4268 2015-11-12 08:31:59Z antanas 
;
_cod_original_formula_sum 'C31.50 H52 Cl Ir N4 O5.50'
_cod_database_code 4086724
_shelx_space_group_comment
;
The symmetry employed for this shelxl refinement is uniquely defined
by the following loop, which should always be used as a source of
symmetry information in preference to the above space-group names.
They are only intended as comments.
;
_shelx_estimated_absorpt_t_max 0.483
_shelx_estimated_absorpt_t_min 0.416
_olex2_refinement_description
;
1. Fixed Uiso
 At 1.2 times of:
  All C(H) groups, All C(H,H) groups
 At 1.5 times of:
  All C(H,H,H) groups
2. Others
 Fixed Sof: H1A(0.5) H1B(0.5) H1C(0.5) H15A(0.5) H15B(0.5) H15C(0.5) H35A(0.5)
 H35B(0.5)
3.a Secondary CH2 refined with riding coordinates:
 C8(H8A,H8B), C21(H21A,H21B), C35(H35A,H35B), C31(H31A,H31B), C32(H32A,H32B)
3.b Aromatic/amide H refined with riding coordinates:
 C9(H9), C23(H23)
3.c Idealised Me refined as rotating group:
 C1(H1A,H1B,H1C), C4(H4A,H4B,H4C), C6(H6A,H6B,H6C), C12(H12A,H12B,H12C),
 C13(H13A,H13B,H13C), C14(H14A,H14B,H14C), C15(H15A,H15B,H15C), C18(H18A,H18B,
 H18C), C20(H20A,H20B,H20C), C25(H25A,H25B,H25C), C26(H26A,H26B,H26C), C27(H27A,
 H27B,H27C), C30(H30A,H30B,H30C), C34(H34A,H34B,H34C)
;
_shelx_shelxl_version_number 2014/7
_olex2_submission_special_instructions 'No special instructions were received'

loop_
_space_group_symop_operation_xyz
'x, y, z'
'-x+1/2, -y, z+1/2'
'-x, y+1/2, -z'
'x+1/2, -y+1/2, -z+1/2'
'-x, -y, -z'
'x-1/2, y, -z-1/2'
'x, -y-1/2, z'
'-x-1/2, y-1/2, z-1/2'

loop_
_atom_site_label
_atom_site_type_symbol
_atom_site_fract_x
_atom_site_fract_y
_atom_site_fract_z
_atom_site_U_iso_or_equiv
_atom_site_adp_type
_atom_site_occupancy
_atom_site_site_symmetry_order
_atom_site_calc_flag
_atom_site_refinement_flags_posn
_atom_site_refinement_flags_adp
_atom_site_refinement_flags_occupancy
_atom_site_disorder_assembly
_atom_site_disorder_group
Ir1 Ir 0.82315(2) 0.7500 1.00826(2) 0.02030(8) Uani 1 2 d S T P . .
Ir2 Ir 0.61114(2) 0.7500 0.71316(2) 0.02750(9) Uani 1 2 d S T P . .
O1 O 0.68218(14) 0.8792(3) 1.0321(2) 0.0434(10) Uani 1 1 d . . . . .
O2 O 0.74392(15) 0.9802(3) 1.03349(18) 0.0397(10) Uani 1 1 d . . . . .
O3 O 0.73669(19) 0.7500 0.9947(3) 0.0280(12) Uani 1 2 d S T P . .
H3 H 0.720(2) 0.792(4) 1.010(3) 0.05(2) Uiso 1 1 d . . . . .
O5 O 0.5240(2) 0.7500 0.7102(3) 0.0308(13) Uani 1 2 d S T P . .
H5 H 0.513(3) 0.792(4) 0.695(3) 0.06(2) Uiso 1 1 d . . . . .
O6 O 0.52932(16) 0.9764(3) 0.68037(18) 0.0436(11) Uani 1 1 d . . . . .
O7 O 0.47479(14) 0.8717(3) 0.6529(2) 0.0469(11) Uani 1 1 d . . . . .
N1 N 0.80045(17) 0.9093(3) 0.9293(2) 0.0241(10) Uani 1 1 d . . . . .
N2 N 0.84666(15) 0.8233(3) 0.86969(18) 0.0203(9) Uani 1 1 d . . . . .
N3 N 0.61971(17) 0.8238(4) 0.8540(2) 0.0442(14) Uani 1 1 d . . . . .
N4 N 0.57708(18) 0.9067(4) 0.7889(2) 0.0375(13) Uani 1 1 d . . . . .
C1 C 0.9561(3) 0.7500 1.0111(3) 0.035(2) Uani 1 2 d S T P . .
H1A H 0.9554 0.7057 0.9769 0.053 Uiso 0.5 1 calc GR . . A -1
H1B H 0.9863 0.7407 1.0428 0.053 Uiso 0.5 1 calc GR . . A -1
H1C H 0.9608 0.8036 0.9883 0.053 Uiso 0.5 1 calc GR . . A -1
C2 C 0.9028(3) 0.7500 1.0504(4) 0.0319(19) Uani 1 2 d S T P . .
C3 C 0.87595(19) 0.6771(4) 1.0774(2) 0.0270(12) Uani 1 1 d . . . . .
C4 C 0.8922(2) 0.5897(4) 1.0670(3) 0.0390(14) Uani 1 1 d . . . . .
H4A H 0.8596 0.5552 1.0622 0.059 Uiso 1 1 calc GR . . . .
H4B H 0.9135 0.5707 1.1063 0.059 Uiso 1 1 calc GR . . . .
H4C H 0.9144 0.5854 1.0255 0.059 Uiso 1 1 calc GR . . . .
C5 C 0.83093(19) 0.7054(3) 1.1157(2) 0.0271(12) Uani 1 1 d . . . . .
C6 C 0.7920(2) 0.6516(4) 1.1554(2) 0.0371(15) Uani 1 1 d . . . . .
H6A H 0.8036 0.6489 1.2031 0.056 Uiso 1 1 calc GR . . . .
H6B H 0.7917 0.5957 1.1359 0.056 Uiso 1 1 calc GR . . . .
H6C H 0.7553 0.6754 1.1529 0.056 Uiso 1 1 calc GR . . . .
C7 C 0.82309(17) 0.8338(3) 0.9319(2) 0.0198(10) Uani 1 1 d . . . . .
C8 C 0.8779(3) 0.7500 0.8517(3) 0.0222(15) Uani 1 2 d S T P . .
H8A H 0.9130 0.7500 0.8767 0.027 Uiso 1 2 calc RS T P . .
H8B H 0.8858 0.7500 0.8022 0.027 Uiso 1 2 calc RS T P . .
C9 C 0.83867(19) 0.8932(3) 0.8302(2) 0.0242(11) Uani 1 1 d . . . . .
H9 H 0.8513 0.9011 0.7848 0.029 Uiso 1 1 calc R . . . .
C10 C 0.80972(19) 0.9484(3) 0.8674(2) 0.0239(11) Uani 1 1 d . . . . .
C11 C 0.7898(2) 1.0343(4) 0.8526(3) 0.0332(13) Uani 1 1 d . . . . .
C12 C 0.8098(3) 1.0598(4) 0.7813(3) 0.0458(16) Uani 1 1 d . . . . .
H12A H 0.8495 1.0550 0.7793 0.069 Uiso 1 1 calc GR . . . .
H12B H 0.7991 1.1174 0.7722 0.069 Uiso 1 1 calc GR . . . .
H12C H 0.7935 1.0234 0.7469 0.069 Uiso 1 1 calc GR . . . .
C13 C 0.7273(2) 1.0349(4) 0.8532(3) 0.0471(17) Uani 1 1 d . . . . .
H13A H 0.7136 0.9953 0.8193 0.071 Uiso 1 1 calc GR . . . .
H13B H 0.7141 1.0906 0.8420 0.071 Uiso 1 1 calc GR . . . .
H13C H 0.7142 1.0191 0.8986 0.071 Uiso 1 1 calc GR . . . .
C14 C 0.8114(3) 1.0952(4) 0.9054(3) 0.0437(16) Uani 1 1 d . . . . .
H14A H 0.7996 1.0779 0.9510 0.066 Uiso 1 1 calc GR . . . .
H14B H 0.7972 1.1508 0.8956 0.066 Uiso 1 1 calc GR . . . .
H14C H 0.8512 1.0961 0.9035 0.066 Uiso 1 1 calc GR . . . .
C15 C 0.7444(3) 0.7500 0.7284(4) 0.0238(16) Uani 1 2 d S T P . .
H15A H 0.7419 0.7949 0.7620 0.036 Uiso 0.5 1 calc GR . . B -1
H15B H 0.7766 0.7584 0.6998 0.036 Uiso 0.5 1 calc GR . . B -1
H15C H 0.7473 0.6967 0.7521 0.036 Uiso 0.5 1 calc GR . . B -1
C16 C 0.6950(3) 0.7500 0.6850(3) 0.0238(16) Uani 1 2 d S T P . .
C17 C 0.67086(19) 0.6776(4) 0.6534(2) 0.0268(12) Uani 1 1 d . . . . .
C18 C 0.6860(2) 0.5899(4) 0.6660(3) 0.0390(14) Uani 1 1 d . . . . .
H18A H 0.7042 0.5853 0.7104 0.059 Uiso 1 1 calc GR . . . .
H18B H 0.7108 0.5710 0.6300 0.059 Uiso 1 1 calc GR . . . .
H18C H 0.6532 0.5554 0.6659 0.059 Uiso 1 1 calc GR . . . .
C19 C 0.62988(18) 0.7054(3) 0.6080(2) 0.0279(12) Uani 1 1 d . . . . .
C20 C 0.5950(2) 0.6524(4) 0.5627(2) 0.0380(15) Uani 1 1 d . . . . .
H20A H 0.5579 0.6747 0.5618 0.057 Uiso 1 1 calc GR . . . .
H20B H 0.5943 0.5955 0.5802 0.057 Uiso 1 1 calc GR . . . .
H20C H 0.6100 0.6526 0.5163 0.057 Uiso 1 1 calc GR . . . .
C21 C 0.6476(3) 0.7500 0.8771(4) 0.057(3) Uani 1 2 d S T P . .
H21A H 0.6494 0.7500 0.9276 0.069 Uiso 1 2 calc RS T P . .
H21B H 0.6853 0.7500 0.8594 0.069 Uiso 1 2 calc RS T P . .
C22 C 0.6019(2) 0.8334(4) 0.7889(2) 0.0367(15) Uani 1 1 d . . . . .
C23 C 0.6054(2) 0.8922(5) 0.8932(3) 0.054(2) Uani 1 1 d . . . . .
H23 H 0.6133 0.9002 0.9402 0.064 Uiso 1 1 calc R . . . .
C24 C 0.5786(2) 0.9446(5) 0.8525(3) 0.050(2) Uani 1 1 d . . . . .
C25 C 0.5773(3) 1.0936(5) 0.8196(4) 0.076(3) Uani 1 1 d . . . . .
H25A H 0.5696 1.0796 0.7719 0.114 Uiso 1 1 calc GR . . . .
H25B H 0.6167 1.0967 0.8265 0.114 Uiso 1 1 calc GR . . . .
H25C H 0.5607 1.1473 0.8305 0.114 Uiso 1 1 calc GR . . . .
C26 C 0.5638(3) 1.0508(7) 0.9414(4) 0.100(4) Uani 1 1 d . . . . .
H26A H 0.5473 1.1049 0.9509 0.151 Uiso 1 1 calc GR . . . .
H26B H 0.6030 1.0536 0.9499 0.151 Uiso 1 1 calc GR . . . .
H26C H 0.5475 1.0088 0.9712 0.151 Uiso 1 1 calc GR . . . .
C27 C 0.4912(2) 1.0227(6) 0.8538(4) 0.075(3) Uani 1 1 d . . . . .
H27A H 0.4841 1.0057 0.8067 0.113 Uiso 1 1 calc GR . . . .
H27B H 0.4751 1.0774 0.8620 0.113 Uiso 1 1 calc GR . . . .
H27C H 0.4752 0.9822 0.8852 0.113 Uiso 1 1 calc GR . . . .
C28 C 0.5536(3) 1.0272(6) 0.8658(3) 0.069(3) Uani 1 1 d . . . . .
C29 C 0.4904(2) 0.9454(4) 0.6482(3) 0.0327(13) Uani 1 1 d . . . . .
C30 C 0.4599(3) 1.0006(4) 0.5991(3) 0.0540(18) Uani 1 1 d . . . . .
H30A H 0.4814 1.0079 0.5574 0.081 Uiso 1 1 calc GR . . . .
H30B H 0.4536 1.0548 0.6203 0.081 Uiso 1 1 calc GR . . . .
H30C H 0.4249 0.9750 0.5877 0.081 Uiso 1 1 calc GR . . . .
C33 C 0.6996(2) 0.9492(4) 1.0500(3) 0.0374(15) Uani 1 1 d . . . . .
C34 C 0.6618(2) 1.0011(5) 1.0949(3) 0.059(2) Uani 1 1 d . . . . .
H34A H 0.6832 1.0426 1.1197 0.089 Uiso 1 1 calc GR . . . .
H34B H 0.6431 0.9648 1.1275 0.089 Uiso 1 1 calc GR . . . .
H34C H 0.6348 1.0291 1.0662 0.089 Uiso 1 1 calc GR . . . .
Cl1 Cl 0.6074(3) 0.7500 1.1774(2) 0.184(3) Uani 1 2 d S T P . .
Cl2 Cl 0.53481(15) 0.7500 1.0609(3) 0.1451(19) Uani 1 2 d S T P . .
C35 C 0.6012(4) 0.7500 1.0898(4) 0.066(3) Uani 1 2 d S T P . .
H35A H 0.6199 0.7004 1.0714 0.079 Uiso 0.5 1 calc R . . . .
H35B H 0.6199 0.7996 1.0714 0.079 Uiso 0.5 1 calc R . . . .
O4 O 0.3897(3) 0.7500 0.8195(4) 0.090(3) Uani 1 2 d S T P . .
C31 C 0.4620(3) 0.7938(6) 0.8870(4) 0.098(4) Uani 1 1 d . . . . .
H31A H 0.4988 0.8156 0.8768 0.118 Uiso 1 1 calc R . . . .
H31B H 0.4501 0.8156 0.9318 0.118 Uiso 1 1 calc R . . . .
C32 C 0.4217(3) 0.8183(7) 0.8309(4) 0.104(4) Uani 1 1 d . . . . .
H32A H 0.3992 0.8659 0.8458 0.124 Uiso 1 1 calc R . . . .
H32B H 0.4413 0.8340 0.7887 0.124 Uiso 1 1 calc R . . . .
H4 H 0.5632(19) 0.926(3) 0.756(2) 0.016(14) Uiso 1 1 d . . . . .
H1 H 0.7852(19) 0.932(3) 0.960(2) 0.023(15) Uiso 1 1 d . . . . .

loop_
_atom_site_aniso_label
_atom_site_aniso_U_11
_atom_site_aniso_U_22
_atom_site_aniso_U_33
_atom_site_aniso_U_23
_atom_site_aniso_U_13
_atom_site_aniso_U_12
Ir1 0.01504(13) 0.03120(17) 0.01468(14) 0.000 0.00134(10) 0.000
Ir2 0.01466(14) 0.0520(2) 0.01584(14) 0.000 -0.00072(10) 0.000
O1 0.022(2) 0.055(3) 0.053(3) -0.004(2) 0.0019(17) 0.006(2)
O2 0.036(2) 0.051(3) 0.033(2) -0.0128(19) 0.0045(17) 0.004(2)
O3 0.014(2) 0.044(4) 0.026(3) 0.000 -0.002(2) 0.000
O5 0.020(3) 0.042(4) 0.030(3) 0.000 0.002(2) 0.000
O6 0.048(2) 0.054(3) 0.029(2) -0.0059(19) 0.0007(18) -0.027(2)
O7 0.024(2) 0.029(3) 0.088(3) -0.006(2) -0.012(2) -0.0008(19)
N1 0.024(2) 0.032(3) 0.016(2) -0.005(2) -0.0010(17) 0.004(2)
N2 0.020(2) 0.025(2) 0.016(2) -0.0007(17) 0.0017(15) 0.0004(18)
N3 0.022(2) 0.091(5) 0.020(2) -0.008(3) -0.0044(18) -0.004(3)
N4 0.018(2) 0.071(4) 0.023(3) -0.016(3) -0.0039(19) 0.001(2)
C1 0.009(3) 0.077(7) 0.019(4) 0.000 -0.005(3) 0.000
C2 0.015(3) 0.052(6) 0.028(4) 0.000 -0.008(3) 0.000
C3 0.023(3) 0.040(4) 0.018(3) 0.002(2) -0.0054(19) 0.007(2)
C4 0.038(3) 0.046(4) 0.034(3) 0.003(3) -0.005(2) 0.010(3)
C5 0.025(3) 0.044(3) 0.012(2) 0.003(2) -0.0049(18) 0.000(2)
C6 0.033(3) 0.058(4) 0.021(3) 0.005(3) 0.000(2) -0.004(3)
C7 0.011(2) 0.029(3) 0.019(2) -0.005(2) -0.0006(18) -0.002(2)
C8 0.030(4) 0.019(4) 0.017(3) 0.000 0.009(3) 0.000
C9 0.024(3) 0.029(3) 0.020(3) 0.005(2) -0.0044(19) -0.002(2)
C10 0.022(2) 0.028(3) 0.022(3) 0.000(2) -0.0036(19) 0.000(2)
C11 0.040(3) 0.030(3) 0.029(3) 0.005(2) -0.009(2) 0.011(3)
C12 0.059(4) 0.043(4) 0.035(3) 0.010(3) -0.011(3) 0.014(3)
C13 0.041(3) 0.051(4) 0.049(4) -0.004(3) -0.015(3) 0.018(3)
C14 0.061(4) 0.027(3) 0.043(4) 0.000(3) -0.019(3) 0.009(3)
C15 0.013(3) 0.021(4) 0.038(4) 0.000 0.005(3) 0.000
C16 0.016(3) 0.035(5) 0.021(4) 0.000 0.005(3) 0.000
C17 0.018(2) 0.041(3) 0.021(3) 0.003(2) 0.0076(19) -0.004(2)
C18 0.038(3) 0.045(4) 0.034(3) 0.003(3) 0.002(2) 0.000(3)
C19 0.017(2) 0.049(4) 0.017(2) -0.003(2) 0.0064(18) -0.002(2)
C20 0.031(3) 0.063(4) 0.020(3) -0.006(3) 0.006(2) -0.011(3)
C21 0.027(4) 0.124(10) 0.022(4) 0.000 -0.003(3) 0.000
C22 0.015(2) 0.076(5) 0.019(3) -0.004(3) 0.002(2) -0.002(3)
C23 0.031(3) 0.109(6) 0.021(3) -0.025(4) 0.001(2) -0.006(4)
C24 0.027(3) 0.096(6) 0.027(3) -0.032(4) -0.001(2) 0.000(3)
C25 0.049(4) 0.096(7) 0.082(6) -0.058(5) -0.021(4) 0.008(5)
C26 0.087(6) 0.154(10) 0.059(5) -0.066(6) -0.021(4) 0.044(6)
C27 0.039(4) 0.129(8) 0.057(5) -0.042(5) 0.004(3) 0.023(4)
C28 0.038(4) 0.124(8) 0.043(4) -0.054(5) -0.008(3) 0.013(4)
C29 0.022(3) 0.040(4) 0.037(3) -0.007(3) 0.011(2) -0.004(3)
C30 0.053(4) 0.049(4) 0.060(4) 0.013(4) -0.007(3) -0.012(4)
C33 0.024(3) 0.062(5) 0.026(3) -0.007(3) -0.007(2) 0.018(3)
C34 0.039(4) 0.094(6) 0.044(4) -0.023(4) 0.003(3) 0.027(4)
Cl1 0.289(7) 0.202(6) 0.061(2) 0.000 -0.011(3) 0.000
Cl2 0.071(2) 0.108(3) 0.256(6) 0.000 -0.050(3) 0.000
C35 0.045(6) 0.110(10) 0.044(6) 0.000 0.016(4) 0.000
O4 0.025(4) 0.187(11) 0.059(5) 0.000 0.000(3) 0.000
C31 0.061(5) 0.153(11) 0.080(5) -0.003(5) -0.023(4) -0.005(5)
C32 0.072(6) 0.184(12) 0.055(5) -0.056(6) -0.024(4) 0.075(7)

loop_
_atom_type_symbol
_atom_type_description
_atom_type_scat_dispersion_real
_atom_type_scat_dispersion_imag
_atom_type_scat_source
C C 0.0033 0.0016 'International Tables Vol C Tables 4.2.6.8 and 6.1.1.4'
H H 0.0000 0.0000 'International Tables Vol C Tables 4.2.6.8 and 6.1.1.4'
Cl Cl 0.1484 0.1585 'International Tables Vol C Tables 4.2.6.8 and 6.1.1.4'
Ir Ir -1.4442 7.9887 'International Tables Vol C Tables 4.2.6.8 and 6.1.1.4'
N N 0.0061 0.0033 'International Tables Vol C Tables 4.2.6.8 and 6.1.1.4'
O O 0.0106 0.0060 'International Tables Vol C Tables 4.2.6.8 and 6.1.1.4'

loop_
_geom_angle_atom_site_label_1
_geom_angle_atom_site_label_2
_geom_angle_atom_site_label_3
_geom_angle
_geom_angle_site_symmetry_1
_geom_angle_site_symmetry_3
O3 Ir1 C3 131.10(16) . 7_575
O3 Ir1 C3 131.10(16) . .
O3 Ir1 C5 101.63(17) . 7_575
O3 Ir1 C5 101.63(17) . .
C2 Ir1 O3 164.2(2) . .
C2 Ir1 C3 38.93(17) . 7_575
C2 Ir1 C3 38.93(17) . .
C2 Ir1 C5 63.6(2) . 7_575
C2 Ir1 C5 63.6(2) . .
C3 Ir1 C3 64.1(3) 7_575 .
C3 Ir1 C5 37.04(17) 7_575 7_575
C3 Ir1 C5 37.04(17) . .
C3 Ir1 C5 62.82(18) 7_575 .
C3 Ir1 C5 62.82(18) . 7_575
C5 Ir1 C5 37.5(3) . 7_575
C7 Ir1 O3 84.69(16) . .
C7 Ir1 O3 84.69(16) 7_575 .
C7 Ir1 C2 106.80(19) 7_575 .
C7 Ir1 C2 106.80(19) . .
C7 Ir1 C3 95.70(18) 7_575 .
C7 Ir1 C3 95.70(19) . 7_575
C7 Ir1 C3 144.14(18) . .
C7 Ir1 C3 144.14(18) 7_575 7_575
C7 Ir1 C5 156.29(19) 7_575 7_575
C7 Ir1 C5 118.98(19) 7_575 .
C7 Ir1 C5 156.29(19) . .
C7 Ir1 C5 118.98(19) . 7_575
C7 Ir1 C7 84.1(3) . 7_575
O5 Ir2 C17 130.49(17) . .
O5 Ir2 C17 130.49(17) . 7_575
O5 Ir2 C19 100.47(19) . .
O5 Ir2 C19 100.47(19) . 7_575
C16 Ir2 O5 163.5(2) . .
C16 Ir2 C17 38.90(16) . 7_575
C16 Ir2 C17 38.91(16) . .
C16 Ir2 C19 64.0(2) . 7_575
C16 Ir2 C19 64.0(2) . .
C17 Ir2 C17 63.8(3) . 7_575
C17 Ir2 C19 37.19(17) . .
C17 Ir2 C19 37.19(17) 7_575 7_575
C17 Ir2 C19 62.85(18) . 7_575
C17 Ir2 C19 62.85(18) 7_575 .
C19 Ir2 C19 37.6(3) . 7_575
C22 Ir2 O5 84.71(18) 7_575 .
C22 Ir2 O5 84.70(18) . .
C22 Ir2 C16 107.39(19) 7_575 .
C22 Ir2 C16 107.39(19) . .
C22 Ir2 C17 96.5(2) . 7_575
C22 Ir2 C17 96.5(2) 7_575 .
C22 Ir2 C17 144.76(19) 7_575 7_575
C22 Ir2 C17 144.76(19) . .
C22 Ir2 C19 119.3(2) 7_575 .
C22 Ir2 C19 156.7(2) . .
C22 Ir2 C19 156.7(2) 7_575 7_575
C22 Ir2 C19 119.3(2) . 7_575
C22 Ir2 C22 83.7(4) . 7_575
Ir1 O3 H3 116(4) . .
Ir2 O5 H5 110(5) . .
C7 N1 C10 112.2(4) . .
C7 N1 H1 126(4) . .
C10 N1 H1 122(4) . .
C7 N2 C8 122.9(4) . .
C7 N2 C9 109.9(4) . .
C9 N2 C8 127.1(4) . .
C22 N3 C21 122.8(6) . .
C22 N3 C23 110.3(6) . .
C23 N3 C21 126.8(5) . .
C22 N4 C24 112.2(5) . .
C22 N4 H4 123(4) . .
C24 N4 H4 125(4) . .
H1A C1 H1B 109.5 . .
H1A C1 H1C 109.5 . .
H1B C1 H1C 109.5 . .
C2 C1 H1A 109.5 . .
C2 C1 H1B 109.5 . .
C2 C1 H1C 109.5 . .
C1 C2 Ir1 126.7(5) . .
C3 C2 Ir1 73.9(3) . .
C3 C2 Ir1 73.9(3) 7_575 .
C3 C2 C1 125.3(3) . .
C3 C2 C1 125.3(3) 7_575 .
C3 C2 C3 108.5(6) 7_575 .
C2 C3 Ir1 67.2(3) . .
C2 C3 C4 126.8(5) . .
C4 C3 Ir1 125.4(4) . .
C5 C3 Ir1 72.2(3) . .
C5 C3 C2 106.8(5) . .
C5 C3 C4 126.4(5) . .
C3 C4 H4A 109.5 . .
C3 C4 H4B 109.5 . .
C3 C4 H4C 109.5 . .
H4A C4 H4B 109.5 . .
H4A C4 H4C 109.5 . .
H4B C4 H4C 109.5 . .
C3 C5 Ir1 70.7(3) . .
C3 C5 C5 108.8(3) . 7_575
C3 C5 C6 125.9(5) . .
C5 C5 Ir1 71.24(14) 7_575 .
C5 C5 C6 125.1(3) 7_575 .
C6 C5 Ir1 128.1(3) . .
C5 C6 H6A 109.5 . .
C5 C6 H6B 109.5 . .
C5 C6 H6C 109.5 . .
H6A C6 H6B 109.5 . .
H6A C6 H6C 109.5 . .
H6B C6 H6C 109.5 . .
N1 C7 Ir1 129.6(3) . .
N1 C7 N2 104.9(4) . .
N2 C7 Ir1 125.5(4) . .
N2 C8 N2 108.8(5) . 7_575
N2 C8 H8A 109.9 7_575 .
N2 C8 H8A 109.9 . .
N2 C8 H8B 109.9 7_575 .
N2 C8 H8B 109.9 . .
H8A C8 H8B 108.3 . .
N2 C9 H9 126.0 . .
C10 C9 N2 108.0(4) . .
C10 C9 H9 126.0 . .
N1 C10 C11 122.5(4) . .
C9 C10 N1 105.0(5) . .
C9 C10 C11 132.5(5) . .
C10 C11 C12 108.6(5) . .
C10 C11 C13 109.4(5) . .
C10 C11 C14 110.5(4) . .
C13 C11 C12 109.0(4) . .
C14 C11 C12 109.5(5) . .
C14 C11 C13 109.8(5) . .
C11 C12 H12A 109.5 . .
C11 C12 H12B 109.5 . .
C11 C12 H12C 109.5 . .
H12A C12 H12B 109.5 . .
H12A C12 H12C 109.5 . .
H12B C12 H12C 109.5 . .
C11 C13 H13A 109.5 . .
C11 C13 H13B 109.5 . .
C11 C13 H13C 109.5 . .
H13A C13 H13B 109.5 . .
H13A C13 H13C 109.5 . .
H13B C13 H13C 109.5 . .
C11 C14 H14A 109.5 . .
C11 C14 H14B 109.5 . .
C11 C14 H14C 109.5 . .
H14A C14 H14B 109.5 . .
H14A C14 H14C 109.5 . .
H14B C14 H14C 109.5 . .
H15A C15 H15B 109.5 . .
H15A C15 H15C 109.5 . .
H15B C15 H15C 109.5 . .
C16 C15 H15A 109.5 . .
C16 C15 H15B 109.5 . .
C16 C15 H15C 109.5 . .
C15 C16 Ir2 130.0(5) . .
C17 C16 Ir2 73.5(3) 7_575 .
C17 C16 Ir2 73.5(3) . .
C17 C16 C15 125.5(3) . .
C17 C16 C15 125.5(3) 7_575 .
C17 C16 C17 107.4(6) 7_575 .
C16 C17 Ir2 67.6(3) . .
C16 C17 C18 126.5(5) . .
C18 C17 Ir2 125.6(3) . .
C19 C17 Ir2 72.1(3) . .
C19 C17 C16 107.7(5) . .
C19 C17 C18 125.8(5) . .
C17 C18 H18A 109.5 . .
C17 C18 H18B 109.5 . .
C17 C18 H18C 109.5 . .
H18A C18 H18B 109.5 . .
H18A C18 H18C 109.5 . .
H18B C18 H18C 109.5 . .
C17 C19 Ir2 70.7(3) . .
C17 C19 C19 108.5(3) . 7_575
C17 C19 C20 126.7(5) . .
C19 C19 Ir2 71.20(14) 7_575 .
C19 C19 C20 124.6(3) 7_575 .
C20 C19 Ir2 127.8(3) . .
C19 C20 H20A 109.5 . .
C19 C20 H20B 109.5 . .
C19 C20 H20C 109.5 . .
H20A C20 H20B 109.5 . .
H20A C20 H20C 109.5 . .
H20B C20 H20C 109.5 . .
N3 C21 N3 110.7(7) . 7_575
N3 C21 H21A 109.5 7_575 .
N3 C21 H21A 109.5 . .
N3 C21 H21B 109.5 . .
N3 C21 H21B 109.5 7_575 .
H21A C21 H21B 108.1 . .
N3 C22 Ir2 125.4(5) . .
N4 C22 Ir2 130.1(4) . .
N4 C22 N3 104.5(5) . .
N3 C23 H23 126.3 . .
C24 C23 N3 107.3(5) . .
C24 C23 H23 126.3 . .
N4 C24 C28 122.6(6) . .
C23 C24 N4 105.7(6) . .
C23 C24 C28 131.7(6) . .
H25A C25 H25B 109.5 . .
H25A C25 H25C 109.5 . .
H25B C25 H25C 109.5 . .
C28 C25 H25A 109.5 . .
C28 C25 H25B 109.5 . .
C28 C25 H25C 109.5 . .
H26A C26 H26B 109.5 . .
H26A C26 H26C 109.5 . .
H26B C26 H26C 109.5 . .
C28 C26 H26A 109.5 . .
C28 C26 H26B 109.5 . .
C28 C26 H26C 109.5 . .
H27A C27 H27B 109.5 . .
H27A C27 H27C 109.5 . .
H27B C27 H27C 109.5 . .
C28 C27 H27A 109.5 . .
C28 C27 H27B 109.5 . .
C28 C27 H27C 109.5 . .
C24 C28 C25 111.6(6) . .
C24 C28 C26 108.6(7) . .
C24 C28 C27 109.8(6) . .
C25 C28 C26 109.6(7) . .
C25 C28 C27 108.7(7) . .
C26 C28 C27 108.5(5) . .
O6 C29 O7 125.4(6) . .
O6 C29 C30 117.8(6) . .
O7 C29 C30 116.9(5) . .
C29 C30 H30A 109.5 . .
C29 C30 H30B 109.5 . .
C29 C30 H30C 109.5 . .
H30A C30 H30B 109.5 . .
H30A C30 H30C 109.5 . .
H30B C30 H30C 109.5 . .
O1 C33 C34 116.5(6) . .
O2 C33 O1 125.9(5) . .
O2 C33 C34 117.6(6) . .
C33 C34 H34A 109.5 . .
C33 C34 H34B 109.5 . .
C33 C34 H34C 109.5 . .
H34A C34 H34B 109.5 . .
H34A C34 H34C 109.5 . .
H34B C34 H34C 109.5 . .
Cl1 C35 Cl2 114.2(6) . .
Cl1 C35 H35A 108.7 . .
Cl1 C35 H35B 108.7 . .
Cl2 C35 H35A 108.7 . .
Cl2 C35 H35B 108.7 . .
H35A C35 H35B 107.6 . .
C32 O4 C32 106.7(8) 7_575 .
C31 C31 H31A 110.8 7_575 .
C31 C31 H31B 110.8 7_575 .
C31 C31 C32 104.9(5) 7_575 .
H31A C31 H31B 108.8 . .
C32 C31 H31A 110.8 . .
C32 C31 H31B 110.8 . .
O4 C32 C31 106.4(9) . .
O4 C32 H32A 110.5 . .
O4 C32 H32B 110.5 . .
C31 C32 H32A 110.5 . .
C31 C32 H32B 110.5 . .
H32A C32 H32B 108.6 . .

loop_
_geom_bond_atom_site_label_1
_geom_bond_atom_site_label_2
_geom_bond_distance
_geom_bond_site_symmetry_2
Ir1 O3 2.141(5) .
Ir1 C2 2.124(6) .
Ir1 C3 2.214(5) .
Ir1 C3 2.214(5) 7_575
Ir1 C5 2.234(4) 7_575
Ir1 C5 2.234(4) .
Ir1 C7 2.017(5) .
Ir1 C7 2.017(5) 7_575
Ir2 O5 2.142(5) .
Ir2 C16 2.133(6) .
Ir2 C17 2.211(5) 7_575
Ir2 C17 2.211(5) .
Ir2 C19 2.230(4) 7_575
Ir2 C19 2.230(4) .
Ir2 C22 2.016(6) .
Ir2 C22 2.016(6) 7_575
O1 C33 1.257(7) .
O2 C33 1.242(7) .
O3 H3 0.85(6) .
O5 H5 0.78(6) .
O6 C29 1.249(6) .
O7 C29 1.251(7) .
N1 C7 1.338(6) .
N1 C10 1.387(6) .
N1 H1 0.80(5) .
N2 C7 1.360(5) .
N2 C8 1.453(5) .
N2 C9 1.381(6) .
N3 C21 1.445(7) .
N3 C22 1.357(6) .
N3 C23 1.389(8) .
N4 C22 1.330(8) .
N4 C24 1.390(7) .
N4 H4 0.79(5) .
C1 H1A 0.9800 .
C1 H1B 0.9800 .
C1 H1C 0.9800 .
C1 C2 1.518(9) .
C2 C3 1.448(7) 7_575
C2 C3 1.448(7) .
C3 C4 1.479(8) .
C3 C5 1.413(7) .
C4 H4A 0.9800 .
C4 H4B 0.9800 .
C4 H4C 0.9800 .
C5 C5 1.437(11) 7_575
C5 C6 1.507(7) .
C6 H6A 0.9800 .
C6 H6B 0.9800 .
C6 H6C 0.9800 .
C8 N2 1.453(5) 7_575
C8 H8A 0.9900 .
C8 H8B 0.9900 .
C9 H9 0.9500 .
C9 C10 1.353(7) .
C10 C11 1.497(7) .
C11 C12 1.537(7) .
C11 C13 1.537(7) .
C11 C14 1.523(8) .
C12 H12A 0.9800 .
C12 H12B 0.9800 .
C12 H12C 0.9800 .
C13 H13A 0.9800 .
C13 H13B 0.9800 .
C13 H13C 0.9800 .
C14 H14A 0.9800 .
C14 H14B 0.9800 .
C14 H14C 0.9800 .
C15 H15A 0.9800 .
C15 H15B 0.9800 .
C15 H15C 0.9800 .
C15 C16 1.482(9) .
C16 C17 1.449(6) .
C16 C17 1.449(6) 7_575
C17 C18 1.482(8) .
C17 C19 1.416(7) .
C18 H18A 0.9800 .
C18 H18B 0.9800 .
C18 H18C 0.9800 .
C19 C19 1.438(11) 7_575
C19 C20 1.502(7) .
C20 H20A 0.9800 .
C20 H20B 0.9800 .
C20 H20C 0.9800 .
C21 N3 1.445(7) 7_575
C21 H21A 0.9900 .
C21 H21B 0.9900 .
C23 H23 0.9500 .
C23 C24 1.335(9) .
C24 C28 1.489(11) .
C25 H25A 0.9800 .
C25 H25B 0.9800 .
C25 H25C 0.9800 .
C25 C28 1.518(11) .
C26 H26A 0.9800 .
C26 H26B 0.9800 .
C26 H26C 0.9800 .
C26 C28 1.549(8) .
C27 H27A 0.9800 .
C27 H27B 0.9800 .
C27 H27C 0.9800 .
C27 C28 1.552(8) .
C29 C30 1.511(8) .
C30 H30A 0.9800 .
C30 H30B 0.9800 .
C30 H30C 0.9800 .
C33 C34 1.528(8) .
C34 H34A 0.9800 .
C34 H34B 0.9800 .
C34 H34C 0.9800 .
Cl1 C35 1.724(9) .
Cl2 C35 1.726(9) .
C35 H35A 0.9900 .
C35 H35B 0.9900 .
O4 C32 1.371(10) .
O4 C32 1.371(10) 7_575
C31 C31 1.412(19) 7_575
C31 H31A 0.9900 .
C31 H31B 0.9900 .
C31 C32 1.532(9) .
C32 H32A 0.9900 .
C32 H32B 0.9900 .

loop_
_geom_torsion_atom_site_label_1
_geom_torsion_atom_site_label_2
_geom_torsion_atom_site_label_3
_geom_torsion_atom_site_label_4
_geom_torsion
_geom_torsion_site_symmetry_1
_geom_torsion_site_symmetry_4
Ir1 C2 C3 C4 118.0(5) . .
Ir1 C2 C3 C5 -61.8(3) . .
Ir1 C3 C5 C5 -61.35(14) . 7_575
Ir1 C3 C5 C6 123.6(5) . .
Ir2 C16 C17 C18 -118.6(5) . .
Ir2 C16 C17 C19 61.3(3) . .
Ir2 C17 C19 C19 61.50(13) . 7_575
Ir2 C17 C19 C20 -123.2(5) . .
N1 C10 C11 C12 176.9(5) . .
N1 C10 C11 C13 -64.2(6) . .
N1 C10 C11 C14 56.8(7) . .
N2 C9 C10 N1 -0.5(5) . .
N2 C9 C10 C11 178.9(5) . .
N3 C23 C24 N4 -0.1(7) . .
N3 C23 C24 C28 179.9(7) . .
N4 C24 C28 C25 -58.1(8) . .
N4 C24 C28 C26 -179.0(6) . .
N4 C24 C28 C27 62.5(9) . .
C1 C2 C3 Ir1 -123.9(7) . .
C1 C2 C3 C4 -5.9(10) . .
C1 C2 C3 C5 174.3(6) . .
C2 C3 C5 Ir1 58.5(4) . .
C2 C3 C5 C5 -2.8(4) . 7_575
C2 C3 C5 C6 -177.9(5) . .
C3 C2 C3 Ir1 66.4(4) 7_575 .
C3 C2 C3 C4 -175.6(3) 7_575 .
C3 C2 C3 C5 4.6(7) 7_575 .
C4 C3 C5 Ir1 -121.3(5) . .
C4 C3 C5 C5 177.3(4) . 7_575
C4 C3 C5 C6 2.3(8) . .
C7 N1 C10 C9 1.1(5) . .
C7 N1 C10 C11 -178.4(4) . .
C7 N2 C8 N2 49.4(7) . 7_575
C7 N2 C9 C10 -0.1(5) . .
C8 N2 C7 Ir1 -3.4(6) . .
C8 N2 C7 N1 177.4(4) . .
C8 N2 C9 C10 -176.6(5) . .
C9 N2 C7 Ir1 180.0(3) . .
C9 N2 C7 N1 0.8(5) . .
C9 N2 C8 N2 -134.5(4) . 7_575
C9 C10 C11 C12 -2.4(8) . .
C9 C10 C11 C13 116.5(6) . .
C9 C10 C11 C14 -122.5(6) . .
C10 N1 C7 Ir1 179.7(3) . .
C10 N1 C7 N2 -1.1(5) . .
C15 C16 C17 Ir2 127.7(6) . .
C15 C16 C17 C18 9.1(9) . .
C15 C16 C17 C19 -171.0(6) . .
C16 C17 C19 Ir2 -58.5(4) . .
C16 C17 C19 C19 3.0(4) . 7_575
C16 C17 C19 C20 178.2(5) . .
C17 C16 C17 Ir2 -66.1(4) 7_575 .
C17 C16 C17 C18 175.2(3) 7_575 .
C17 C16 C17 C19 -4.8(7) 7_575 .
C18 C17 C19 Ir2 121.5(5) . .
C18 C17 C19 C19 -177.0(4) . 7_575
C18 C17 C19 C20 -1.8(8) . .
C21 N3 C22 Ir2 -0.6(8) . .
C21 N3 C22 N4 177.7(5) . .
C21 N3 C23 C24 -177.7(6) . .
C22 N3 C21 N3 -46.2(9) . 7_575
C22 N3 C23 C24 0.2(7) . .
C22 N4 C24 C23 -0.1(7) . .
C22 N4 C24 C28 180.0(6) . .
C23 N3 C21 N3 131.4(5) . 7_575
C23 N3 C22 Ir2 -178.5(4) . .
C23 N3 C22 N4 -0.2(6) . .
C23 C24 C28 C25 122.0(8) . .
C23 C24 C28 C26 1.1(11) . .
C23 C24 C28 C27 -117.4(8) . .
C24 N4 C22 Ir2 178.4(4) . .
C24 N4 C22 N3 0.2(6) . .
C31 C31 C32 O4 19.3(6) 7_575 .
C32 O4 C32 C31 -32.4(11) 7_575 .
